data_4038393
loop_
_publ_author_name
'Chang, Meng-Yang'
'Tsai, Yu-Lin'
'Chen, Hsing-Yin'

_publ_section_title
;
 CuBr<sub>2</sub>-Mediated One-Pot Synthesis of Sulfonyl
 9-Fluorenylidenes.
;
_journal_name_full 'The Journal of organic chemistry'
_journal_paper_doi 10.1021/acs.joc.0c00035
_journal_year 2020
_chemical_formula_sum 'C30 H28 O6 S2'
_chemical_formula_weight 548.64
_space_group_crystal_system monoclinic
_space_group_IT_number 14
_space_group_name_Hall '-P 2ybc'
_space_group_name_H-M_alt 'P 1 21/c 1'
_atom_sites_solution_hydrogens geom
_audit_creation_method SHELXL-2014/6
_cell_angle_alpha 90
_cell_angle_beta 101.965(4)
_cell_angle_gamma 90
_cell_formula_units_Z 4
_cell_length_a 20.676(2)
_cell_length_b 14.0649(14)
_cell_length_c 9.2725(8)
_cell_measurement_reflns_used 6871
_cell_measurement_temperature 100(2)
_cell_measurement_theta_max 26.2609
_cell_measurement_theta_min 2.4805
_cell_volume 2637.9(4)
_computing_cell_refinement 'SAINT V8.34A (Bruker AXS Inc., 2013)'
_computing_data_collection 'Bruker APEX2'
_computing_data_reduction 'SAINT V8.34A (Bruker AXS Inc., 2013)'
_computing_molecular_graphics 'Bruker SHELXTL'
_computing_publication_material 'Bruker SHELXTL'
_computing_structure_refinement 'SHELXL-2014/6 (Sheldrick, 2014)'
_diffrn_ambient_temperature 100(2)
_diffrn_detector_area_resol_mean 8.3333
_diffrn_measured_fraction_theta_full 0.989
_diffrn_measured_fraction_theta_max 0.982
_diffrn_measurement_device_type 'Bruker APEX-II CCD'
_diffrn_measurement_method '\f and \w scans'
_diffrn_radiation_type MoK\a
_diffrn_radiation_wavelength 0.71073
_diffrn_reflns_av_R_equivalents 0.0776
_diffrn_reflns_av_unetI/netI 0.0881
_diffrn_reflns_Laue_measured_fraction_full 0.989
_diffrn_reflns_Laue_measured_fraction_max 0.982
_diffrn_reflns_limit_h_max 25
_diffrn_reflns_limit_h_min -25
_diffrn_reflns_limit_k_max 17
_diffrn_reflns_limit_k_min -17
_diffrn_reflns_limit_l_max 9
_diffrn_reflns_limit_l_min -11
_diffrn_reflns_number 18806
_diffrn_reflns_point_group_measured_fraction_full 0.989
_diffrn_reflns_point_group_measured_fraction_max 0.982
_diffrn_reflns_theta_full 25.242
_diffrn_reflns_theta_max 26.485
_diffrn_reflns_theta_min 1.007
_exptl_absorpt_coefficient_mu 0.246
_exptl_absorpt_correction_T_max 0.9584
_exptl_absorpt_correction_T_min 0.8369
_exptl_absorpt_correction_type multi-scan
_exptl_absorpt_process_details 'SADABS V2014/4 (Bruker AXS Inc.)'
_exptl_crystal_colour colorless
_exptl_crystal_density_diffrn 1.381
_exptl_crystal_density_meas ?
_exptl_crystal_density_method 'not measured'
_exptl_crystal_description tabullar
_exptl_crystal_F_000 1152
_exptl_crystal_size_max 0.16
_exptl_crystal_size_mid 0.13
_exptl_crystal_size_min 0.05
_refine_diff_density_max 0.397
_refine_diff_density_min -0.375
_refine_diff_density_rms 0.094
_refine_ls_extinction_method none
_refine_ls_goodness_of_fit_ref 1.067
_refine_ls_hydrogen_treatment constr
_refine_ls_matrix_type full
_refine_ls_number_parameters 347
_refine_ls_number_reflns 5361
_refine_ls_number_restraints 0
_refine_ls_restrained_S_all 1.067
_refine_ls_R_factor_all 0.1252
_refine_ls_R_factor_gt 0.0982
_refine_ls_shift/su_max 0.000
_refine_ls_shift/su_mean 0.000
_refine_ls_structure_factor_coef Fsqd
_refine_ls_weighting_details 'w=1/[\s^2^(Fo^2^)+(0.1163P)^2^+7.4418P] where P=(Fo^2^+2Fc^2^)/3'
_refine_ls_weighting_scheme calc
_refine_ls_wR_factor_gt 0.2655
_refine_ls_wR_factor_ref 0.2791
_reflns_Friedel_coverage 0.000
_reflns_number_gt 3442
_reflns_number_total 5361
_reflns_threshold_expression 'I > 2\s(I)'
_cod_data_source_file jo0c00035_si_001.cif
_cod_data_source_block 180843LT_a
_cod_depositor_comments
;
The following automatic conversions were performed:

data item '_exptl_crystal_density_meas' value 'not measured' was
changed to '?' -- the value is perceived as not measured.

Automatic conversion script
Id: cif_fix_values 7556 2019-12-06 15:28:31Z antanas 
;
_cod_original_sg_symbol_H-M 'P 21/c'
_cod_database_code 4038393
_shelx_space_group_comment
;
The symmetry employed for this shelxl refinement is uniquely defined
by the following loop, which should always be used as a source of
symmetry information in preference to the above space-group names.
They are only intended as comments.
;
_shelxl_version_number 2014/6

loop_
_space_group_symop_operation_xyz
'x, y, z'
'-x, y+1/2, -z+1/2'
'-x, -y, -z'
'x, -y-1/2, z-1/2'

loop_
_atom_site_label
_atom_site_type_symbol
_atom_site_fract_x
_atom_site_fract_y
_atom_site_fract_z
_atom_site_U_iso_or_equiv
_atom_site_adp_type
_atom_site_occupancy
_atom_site_site_symmetry_order
_atom_site_calc_flag
_atom_site_refinement_flags_posn
_atom_site_refinement_flags_adp
_atom_site_refinement_flags_occupancy
_atom_site_disorder_assembly
_atom_site_disorder_group
C1 C 0.6192(3) 0.6054(4) 0.1104(5) 0.0429(14) Uani 1 1 d . . . . .
C2 C 0.5870(4) 0.6405(6) 0.2170(6) 0.063(2) Uani 1 1 d . . . . .
H2 H 0.5923 0.7050 0.2478 0.075 Uiso 1 1 calc R U . . .
C3 C 0.5475(4) 0.5805(7) 0.2769(7) 0.073(3) Uani 1 1 d . . . . .
H3 H 0.5260 0.6036 0.3511 0.088 Uiso 1 1 calc R U . . .
C4 C 0.5380(3) 0.4855(7) 0.2304(6) 0.062(2) Uani 1 1 d . . . . .
C5 C 0.5685(3) 0.4538(5) 0.1204(6) 0.0508(16) Uani 1 1 d . . . . .
H5 H 0.5612 0.3904 0.0856 0.061 Uiso 1 1 calc R U . . .
C6 C 0.6096(3) 0.5129(4) 0.0592(5) 0.0365(13) Uani 1 1 d . . . . .
H6 H 0.6306 0.4903 -0.0160 0.044 Uiso 1 1 calc R U . . .
C7 C 0.4982(4) 0.4165(8) 0.3007(9) 0.099(4) Uani 1 1 d . . . . .
H7A H 0.4792 0.3678 0.2287 0.149 Uiso 1 1 calc R U . . .
H7B H 0.4625 0.4507 0.3336 0.149 Uiso 1 1 calc R U . . .
H7C H 0.5269 0.3862 0.3856 0.149 Uiso 1 1 calc R U . . .
C8 C 0.7506(3) 0.6815(4) 0.1777(5) 0.0450(15) Uani 1 1 d . . . . .
H8A H 0.7809 0.7280 0.1464 0.054 Uiso 1 1 calc R U . . .
H8B H 0.7405 0.7049 0.2713 0.054 Uiso 1 1 calc R U . . .
C9 C 0.7871(3) 0.5857(4) 0.2081(5) 0.0359(13) Uani 1 1 d . . . . .
C10 C 0.8076(3) 0.5347(4) 0.0788(5) 0.0369(13) Uani 1 1 d . . . . .
C11 C 0.8398(3) 0.5714(5) -0.0248(6) 0.0501(17) Uani 1 1 d . . . . .
H11 H 0.8523 0.6365 -0.0226 0.060 Uiso 1 1 calc R U . . .
C12 C 0.8535(3) 0.5109(5) -0.1317(6) 0.0530(18) Uani 1 1 d . . . . .
H12 H 0.8754 0.5346 -0.2047 0.064 Uiso 1 1 calc R U . . .
C13 C 0.8355(3) 0.4165(5) -0.1336(6) 0.0480(16) Uani 1 1 d . . . . .
H13 H 0.8461 0.3759 -0.2072 0.058 Uiso 1 1 calc R U . . .
C14 C 0.8024(2) 0.3791(4) -0.0307(5) 0.0358(12) Uani 1 1 d . . . . .
H14 H 0.7902 0.3139 -0.0328 0.043 Uiso 1 1 calc R U . . .
C15 C 0.7878(2) 0.4404(4) 0.0755(5) 0.0292(11) Uani 1 1 d . . . . .
C16 C 0.7522(2) 0.4241(3) 0.1970(5) 0.0246(10) Uani 1 1 d . . . . .
C17 C 0.7211(2) 0.3432(3) 0.2339(5) 0.0240(10) Uani 1 1 d . . . . .
H17 H 0.7217 0.2857 0.1805 0.029 Uiso 1 1 calc R U . . .
C18 C 0.6887(2) 0.3486(3) 0.3522(5) 0.0243(10) Uani 1 1 d . . . . .
C19 C 0.6910(2) 0.4347(3) 0.4353(5) 0.0272(10) Uani 1 1 d . . . . .
C20 C 0.7218(2) 0.5141(3) 0.3943(5) 0.0273(11) Uani 1 1 d . . . . .
H20 H 0.7225 0.5721 0.4472 0.033 Uiso 1 1 calc R U . . .
C21 C 0.7517(2) 0.5074(4) 0.2738(5) 0.0283(11) Uani 1 1 d . . . . .
C22 C 0.6368(3) 0.1991(4) 0.3010(6) 0.0395(13) Uani 1 1 d . . . . .
H22A H 0.6180 0.2216 0.2011 0.059 Uiso 1 1 calc R U . . .
H22B H 0.6046 0.1585 0.3354 0.059 Uiso 1 1 calc R U . . .
H22C H 0.6771 0.1625 0.3002 0.059 Uiso 1 1 calc R U . . .
C23 C 0.6663(3) 0.5111(4) 0.6443(5) 0.0378(13) Uani 1 1 d . . . . .
H23A H 0.7134 0.5250 0.6795 0.057 Uiso 1 1 calc R U . . .
H23B H 0.6459 0.4980 0.7287 0.057 Uiso 1 1 calc R U . . .
H23C H 0.6445 0.5660 0.5897 0.057 Uiso 1 1 calc R U . . .
C24 C 0.9041(3) 0.5040(5) 0.3791(5) 0.0427(15) Uani 1 1 d . . . . .
C25 C 0.9499(3) 0.4788(6) 0.3005(6) 0.0535(18) Uani 1 1 d . . . . .
H25 H 0.9622 0.5218 0.2319 0.064 Uiso 1 1 calc R U . . .
C26 C 0.9787(3) 0.3890(6) 0.3216(7) 0.060(2) Uani 1 1 d . . . . .
H26 H 1.0110 0.3717 0.2670 0.073 Uiso 1 1 calc R U . . .
C27 C 0.9616(3) 0.3242(5) 0.4199(6) 0.0493(16) Uani 1 1 d . . . . .
C28 C 0.9143(3) 0.3532(5) 0.4999(6) 0.0470(15) Uani 1 1 d . . . . .
H28 H 0.9014 0.3105 0.5683 0.056 Uiso 1 1 calc R U . . .
C29 C 0.8864(3) 0.4416(5) 0.4811(5) 0.0404(14) Uani 1 1 d . . . . .
H29 H 0.8550 0.4604 0.5372 0.049 Uiso 1 1 calc R U . . .
C30 C 0.9908(3) 0.2260(6) 0.4391(7) 0.063(2) Uani 1 1 d . . . . .
H30A H 0.9938 0.2001 0.3426 0.094 Uiso 1 1 calc R U . . .
H30B H 0.9626 0.1849 0.4851 0.094 Uiso 1 1 calc R U . . .
H30C H 1.0351 0.2291 0.5022 0.094 Uiso 1 1 calc R U . . .
O1 O 0.6506(3) 0.7746(3) 0.0382(5) 0.086(2) Uani 1 1 d . . . . .
O2 O 0.6864(2) 0.6384(3) -0.0919(4) 0.0528(12) Uani 1 1 d . . . . .
O3 O 0.8427(2) 0.6463(3) 0.4777(4) 0.0502(11) Uani 1 1 d . . . . .
O4 O 0.65913(18) 0.4301(2) 0.5498(3) 0.0328(8) Uani 1 1 d . . . . .
O5 O 0.65244(19) 0.2783(2) 0.3971(4) 0.0368(9) Uani 1 1 d . . . . .
O6 O 0.9024(2) 0.6772(4) 0.2764(4) 0.0630(14) Uani 1 1 d . . . . .
S1 S 0.67523(10) 0.67954(10) 0.04114(13) 0.0503(5) Uani 1 1 d . . . . .
S2 S 0.86337(8) 0.61458(12) 0.34645(14) 0.0470(5) Uani 1 1 d . . . . .

loop_
_atom_site_aniso_label
_atom_site_aniso_U_11
_atom_site_aniso_U_22
_atom_site_aniso_U_33
_atom_site_aniso_U_23
_atom_site_aniso_U_13
_atom_site_aniso_U_12
C1 0.060(4) 0.038(3) 0.025(2) -0.006(2) -0.005(2) 0.018(3)
C2 0.079(5) 0.068(5) 0.032(3) -0.011(3) -0.009(3) 0.041(4)
C3 0.062(5) 0.121(8) 0.034(3) 0.005(4) 0.005(3) 0.052(5)
C4 0.032(3) 0.117(7) 0.033(3) 0.020(4) -0.001(3) 0.018(4)
C5 0.038(3) 0.074(5) 0.035(3) 0.016(3) -0.005(2) 0.006(3)
C6 0.038(3) 0.042(3) 0.026(2) -0.001(2) -0.001(2) 0.010(3)
C7 0.052(5) 0.183(11) 0.062(5) 0.037(6) 0.010(4) 0.008(6)
C8 0.079(4) 0.029(3) 0.026(2) -0.008(2) 0.009(3) -0.014(3)
C9 0.051(3) 0.034(3) 0.022(2) -0.003(2) 0.008(2) -0.018(3)
C10 0.044(3) 0.045(3) 0.021(2) -0.004(2) 0.003(2) -0.013(3)
C11 0.056(4) 0.066(4) 0.028(3) -0.001(3) 0.007(3) -0.035(3)
C12 0.045(3) 0.085(5) 0.030(3) -0.004(3) 0.012(3) -0.026(4)
C13 0.040(3) 0.078(5) 0.029(3) -0.009(3) 0.014(2) 0.004(3)
C14 0.031(3) 0.048(3) 0.028(2) -0.004(2) 0.004(2) 0.001(3)
C15 0.025(2) 0.040(3) 0.023(2) 0.000(2) 0.0055(19) 0.000(2)
C16 0.023(2) 0.030(3) 0.021(2) -0.0023(18) 0.0018(18) 0.002(2)
C17 0.028(2) 0.020(2) 0.024(2) -0.0049(18) 0.0036(18) 0.005(2)
C18 0.028(2) 0.016(2) 0.029(2) 0.0039(18) 0.0052(19) 0.0006(19)
C19 0.035(3) 0.027(3) 0.018(2) 0.0004(18) 0.0020(19) 0.002(2)
C20 0.041(3) 0.021(2) 0.019(2) -0.0026(18) 0.004(2) 0.005(2)
C21 0.035(3) 0.027(3) 0.021(2) -0.0008(19) 0.002(2) -0.003(2)
C22 0.054(3) 0.027(3) 0.038(3) -0.005(2) 0.011(3) -0.010(3)
C23 0.057(4) 0.031(3) 0.030(3) -0.003(2) 0.019(2) 0.008(3)
C24 0.035(3) 0.068(4) 0.023(2) -0.008(2) 0.000(2) -0.023(3)
C25 0.041(3) 0.085(5) 0.034(3) -0.005(3) 0.009(3) -0.023(4)
C26 0.041(4) 0.099(6) 0.041(3) -0.017(4) 0.009(3) -0.012(4)
C27 0.030(3) 0.082(5) 0.033(3) -0.017(3) 0.001(2) -0.009(3)
C28 0.037(3) 0.072(5) 0.030(3) 0.000(3) 0.003(2) -0.007(3)
C29 0.033(3) 0.065(4) 0.024(2) 0.000(2) 0.006(2) -0.008(3)
C30 0.038(3) 0.093(6) 0.053(4) -0.020(4) 0.001(3) 0.001(4)
O1 0.170(6) 0.028(2) 0.041(2) -0.0001(19) -0.018(3) 0.024(3)
O2 0.088(3) 0.044(2) 0.0227(18) -0.0011(16) 0.0035(19) -0.015(2)
O3 0.072(3) 0.051(3) 0.0256(18) -0.0098(17) 0.0068(18) -0.027(2)
O4 0.051(2) 0.0240(18) 0.0269(17) -0.0006(14) 0.0161(16) 0.0008(16)
O5 0.057(2) 0.0269(19) 0.0296(17) -0.0046(14) 0.0158(17) -0.0111(18)
O6 0.071(3) 0.074(3) 0.041(2) 0.000(2) 0.006(2) -0.045(3)
S1 0.0989(13) 0.0221(7) 0.0214(6) -0.0009(5) -0.0071(7) 0.0046(8)
S2 0.0600(10) 0.0549(10) 0.0238(6) -0.0043(6) 0.0036(6) -0.0323(8)

loop_
_atom_type_symbol
_atom_type_description
_atom_type_scat_dispersion_real
_atom_type_scat_dispersion_imag
_atom_type_scat_source
C C 0.0033 0.0016 'International Tables Vol C Tables 4.2.6.8 and 6.1.1.4'
O O 0.0106 0.0060 'International Tables Vol C Tables 4.2.6.8 and 6.1.1.4'
S S 0.1246 0.1234 'International Tables Vol C Tables 4.2.6.8 and 6.1.1.4'
H H 0.0000 0.0000 'International Tables Vol C Tables 4.2.6.8 and 6.1.1.4'

loop_
_geom_angle_atom_site_label_1
_geom_angle_atom_site_label_2
_geom_angle_atom_site_label_3
_geom_angle
_geom_angle_site_symmetry_1
_geom_angle_site_symmetry_3
_geom_angle_publ_flag
C6 C1 C2 121.4(7) . . ?
C6 C1 S1 119.1(4) . . ?
C2 C1 S1 119.5(5) . . ?
C3 C2 C1 118.9(7) . . ?
C3 C2 H2 120.6 . . ?
C1 C2 H2 120.6 . . ?
C2 C3 C4 121.2(6) . . ?
C2 C3 H3 119.4 . . ?
C4 C3 H3 119.4 . . ?
C5 C4 C3 118.6(7) . . ?
C5 C4 C7 119.1(8) . . ?
C3 C4 C7 122.3(7) . . ?
C4 C5 C6 121.3(7) . . ?
C4 C5 H5 119.3 . . ?
C6 C5 H5 119.3 . . ?
C1 C6 C5 118.5(6) . . ?
C1 C6 H6 120.7 . . ?
C5 C6 H6 120.7 . . ?
C4 C7 H7A 109.5 . . ?
C4 C7 H7B 109.5 . . ?
H7A C7 H7B 109.5 . . ?
C4 C7 H7C 109.5 . . ?
H7A C7 H7C 109.5 . . ?
H7B C7 H7C 109.5 . . ?
C9 C8 S1 115.9(4) . . ?
C9 C8 H8A 108.3 . . ?
S1 C8 H8A 108.3 . . ?
C9 C8 H8B 108.3 . . ?
S1 C8 H8B 108.3 . . ?
H8A C8 H8B 107.4 . . ?
C21 C9 C10 102.1(4) . . ?
C21 C9 C8 116.7(5) . . ?
C10 C9 C8 118.1(4) . . ?
C21 C9 S2 107.0(3) . . ?
C10 C9 S2 108.0(4) . . ?
C8 C9 S2 104.4(3) . . ?
C11 C10 C15 121.7(5) . . ?
C11 C10 C9 128.6(5) . . ?
C15 C10 C9 109.7(4) . . ?
C10 C11 C12 118.1(6) . . ?
C10 C11 H11 121.0 . . ?
C12 C11 H11 121.0 . . ?
C13 C12 C11 120.6(5) . . ?
C13 C12 H12 119.7 . . ?
C11 C12 H12 119.7 . . ?
C12 C13 C14 121.8(5) . . ?
C12 C13 H13 119.1 . . ?
C14 C13 H13 119.1 . . ?
C13 C14 C15 117.6(6) . . ?
C13 C14 H14 121.2 . . ?
C15 C14 H14 121.2 . . ?
C10 C15 C14 120.2(5) . . ?
C10 C15 C16 108.7(4) . . ?
C14 C15 C16 131.1(5) . . ?
C21 C16 C17 121.3(4) . . ?
C21 C16 C15 108.7(4) . . ?
C17 C16 C15 130.0(4) . . ?
C16 C17 C18 118.1(4) . . ?
C16 C17 H17 120.9 . . ?
C18 C17 H17 120.9 . . ?
O5 C18 C17 125.8(4) . . ?
O5 C18 C19 114.2(4) . . ?
C17 C18 C19 120.0(4) . . ?
O4 C19 C20 125.4(4) . . ?
O4 C19 C18 114.3(4) . . ?
C20 C19 C18 120.2(4) . . ?
C19 C20 C21 118.4(4) . . ?
C19 C20 H20 120.8 . . ?
C21 C20 H20 120.8 . . ?
C16 C21 C20 121.9(5) . . ?
C16 C21 C9 110.8(4) . . ?
C20 C21 C9 127.3(4) . . ?
O5 C22 H22A 109.5 . . ?
O5 C22 H22B 109.5 . . ?
H22A C22 H22B 109.5 . . ?
O5 C22 H22C 109.5 . . ?
H22A C22 H22C 109.5 . . ?
H22B C22 H22C 109.5 . . ?
O4 C23 H23A 109.5 . . ?
O4 C23 H23B 109.5 . . ?
H23A C23 H23B 109.5 . . ?
O4 C23 H23C 109.5 . . ?
H23A C23 H23C 109.5 . . ?
H23B C23 H23C 109.5 . . ?
C25 C24 C29 120.7(7) . . ?
C25 C24 S2 120.0(5) . . ?
C29 C24 S2 119.2(4) . . ?
C24 C25 C26 119.2(6) . . ?
C24 C25 H25 120.4 . . ?
C26 C25 H25 120.4 . . ?
C27 C26 C25 122.0(6) . . ?
C27 C26 H26 119.0 . . ?
C25 C26 H26 119.0 . . ?
C26 C27 C28 117.2(7) . . ?
C26 C27 C30 122.1(6) . . ?
C28 C27 C30 120.7(6) . . ?
C29 C28 C27 121.2(6) . . ?
C29 C28 H28 119.4 . . ?
C27 C28 H28 119.4 . . ?
C28 C29 C24 119.8(5) . . ?
C28 C29 H29 120.1 . . ?
C24 C29 H29 120.1 . . ?
C27 C30 H30A 109.5 . . ?
C27 C30 H30B 109.5 . . ?
H30A C30 H30B 109.5 . . ?
C27 C30 H30C 109.5 . . ?
H30A C30 H30C 109.5 . . ?
H30B C30 H30C 109.5 . . ?
C19 O4 C23 115.8(4) . . ?
C18 O5 C22 116.5(4) . . ?
O2 S1 O1 119.0(3) . . ?
O2 S1 C1 108.1(3) . . ?
O1 S1 C1 107.4(4) . . ?
O2 S1 C8 110.2(3) . . ?
O1 S1 C8 104.7(3) . . ?
C1 S1 C8 106.9(3) . . ?
O6 S2 O3 119.0(3) . . ?
O6 S2 C24 108.9(3) . . ?
O3 S2 C24 110.0(3) . . ?
O6 S2 C9 107.3(2) . . ?
O3 S2 C9 107.0(3) . . ?
C24 S2 C9 103.4(2) . . ?

loop_
_geom_bond_atom_site_label_1
_geom_bond_atom_site_label_2
_geom_bond_distance
_geom_bond_site_symmetry_2
_geom_bond_publ_flag
C1 C6 1.385(8) . ?
C1 C2 1.392(9) . ?
C1 S1 1.775(7) . ?
C2 C3 1.369(12) . ?
C2 H2 0.9500 . ?
C3 C4 1.406(12) . ?
C3 H3 0.9500 . ?
C4 C5 1.379(9) . ?
C4 C7 1.506(11) . ?
C5 C6 1.391(8) . ?
C5 H5 0.9500 . ?
C6 H6 0.9500 . ?
C7 H7A 0.9800 . ?
C7 H7B 0.9800 . ?
C7 H7C 0.9800 . ?
C8 C9 1.542(8) . ?
C8 S1 1.792(6) . ?
C8 H8A 0.9900 . ?
C8 H8B 0.9900 . ?
C9 C21 1.518(7) . ?
C9 C10 1.530(7) . ?
C9 S2 1.860(5) . ?
C10 C11 1.378(7) . ?
C10 C15 1.387(7) . ?
C11 C12 1.379(9) . ?
C11 H11 0.9500 . ?
C12 C13 1.379(9) . ?
C12 H12 0.9500 . ?
C13 C14 1.388(8) . ?
C13 H13 0.9500 . ?
C14 C15 1.389(7) . ?
C14 H14 0.9500 . ?
C15 C16 1.485(6) . ?
C16 C21 1.373(7) . ?
C16 C17 1.384(7) . ?
C17 C18 1.402(6) . ?
C17 H17 0.9500 . ?
C18 O5 1.356(6) . ?
C18 C19 1.432(6) . ?
C19 O4 1.362(6) . ?
C19 C20 1.378(7) . ?
C20 C21 1.387(6) . ?
C20 H20 0.9500 . ?
C22 O5 1.422(6) . ?
C22 H22A 0.9800 . ?
C22 H22B 0.9800 . ?
C22 H22C 0.9800 . ?
C23 O4 1.425(6) . ?
C23 H23A 0.9800 . ?
C23 H23B 0.9800 . ?
C23 H23C 0.9800 . ?
C24 C25 1.357(9) . ?
C24 C29 1.394(8) . ?
C24 S2 1.764(7) . ?
C25 C26 1.391(10) . ?
C25 H25 0.9500 . ?
C26 C27 1.386(10) . ?
C26 H26 0.9500 . ?
C27 C28 1.406(8) . ?
C27 C30 1.502(10) . ?
C28 C29 1.366(9) . ?
C28 H28 0.9500 . ?
C29 H29 0.9500 . ?
C30 H30A 0.9800 . ?
C30 H30B 0.9800 . ?
C30 H30C 0.9800 . ?
O1 S1 1.430(5) . ?
O2 S1 1.424(4) . ?
O3 S2 1.442(4) . ?
O6 S2 1.437(4) . ?
